data_7714610
loop_
_publ_author_name
'Hu, Cheng-An'
'Qin, Jian-Peng'
'Pan, Chun-Yang'

_publ_section_title
;
 Seeking environmentally friendly halide perovskite photocatalysts:
 synthesis, structure and photocatalytic performance exploration.
;
_journal_issue 2
_journal_name_full 'Dalton transactions (Cambridge, England : 2003)'
_journal_page_first 512
_journal_page_last 519
_journal_paper_doi 10.1039/d3dt02990e
_journal_volume 53
_journal_year 2024
_chemical_formula_moiety 'Bi2 Br9, 3(C5 H14 N3)'
_chemical_formula_sum 'C15 H42 Bi2 Br9 N9'
_chemical_formula_weight 1485.72
_space_group_crystal_system triclinic
_space_group_IT_number 2
_space_group_name_Hall '-P 1'
_space_group_name_H-M_alt 'P -1'
_atom_sites_solution_hydrogens geom
_atom_sites_solution_primary dual
_audit_creation_date 2022-11-30
_audit_creation_method
;
Olex2 1.2
(compiled 2018.05.29 svn.r3508 for OlexSys, GUI svn.r5506)
;
_audit_update_record
;
2023-01-11 deposited with the CCDC.	2023-11-20 downloaded from the CCDC.
;
_cell_angle_alpha 71.210(3)
_cell_angle_beta 88.227(3)
_cell_angle_gamma 85.193(3)
_cell_formula_units_Z 2
_cell_length_a 10.9420(8)
_cell_length_b 12.4124(10)
_cell_length_c 14.7289(11)
_cell_measurement_reflns_used 7523
_cell_measurement_temperature 150(2)
_cell_measurement_theta_max 26.36
_cell_measurement_theta_min 2.55
_cell_volume 1887.1(3)
_computing_cell_refinement H3
_computing_data_reduction H3
_computing_molecular_graphics 'Olex2 (Dolomanov et al., 2009)'
_computing_publication_material 'Olex2 (Dolomanov et al., 2009)'
_computing_structure_refinement 'ShelXL (Sheldrick, 2015)'
_computing_structure_solution 'ShelXT (Sheldrick, 2015)'
_diffrn_ambient_temperature 150.0
_diffrn_measured_fraction_theta_full 0.991
_diffrn_measured_fraction_theta_max 0.988
_diffrn_measurement_device_type 'Bruker APEX-II CCD'
_diffrn_measurement_method '\f and \w scans'
_diffrn_radiation_type MoK\a
_diffrn_radiation_wavelength 0.71073
_diffrn_reflns_av_R_equivalents 0.0693
_diffrn_reflns_av_unetI/netI 0.0580
_diffrn_reflns_Laue_measured_fraction_full 0.991
_diffrn_reflns_Laue_measured_fraction_max 0.988
_diffrn_reflns_limit_h_max 13
_diffrn_reflns_limit_h_min -13
_diffrn_reflns_limit_k_max 15
_diffrn_reflns_limit_k_min -15
_diffrn_reflns_limit_l_max 18
_diffrn_reflns_limit_l_min -18
_diffrn_reflns_number 33390
_diffrn_reflns_point_group_measured_fraction_full 0.991
_diffrn_reflns_point_group_measured_fraction_max 0.988
_diffrn_reflns_theta_full 25.242
_diffrn_reflns_theta_max 26.435
_diffrn_reflns_theta_min 2.547
_diffrn_standards_number 0
_exptl_absorpt_coefficient_mu 18.862
_exptl_absorpt_correction_T_max 0.0276
_exptl_absorpt_correction_T_min 0.0061
_exptl_absorpt_correction_type none
_exptl_absorpt_process_details
;
SADABS-2016/2 (Bruker,2016/2) was used for absorption correction.
wR2(int) was 0.1403 before and 0.0707 after correction.
The Ratio of minimum to maximum transmission is 0.2210.
The \l/2 correction factor is Not present.
;
_exptl_crystal_density_diffrn 2.615
_exptl_crystal_description block
_exptl_crystal_F_000 1352
_refine_diff_density_max 1.307
_refine_diff_density_min -0.827
_refine_diff_density_rms 0.160
_refine_ls_extinction_method none
_refine_ls_goodness_of_fit_ref 0.990
_refine_ls_hydrogen_treatment constr
_refine_ls_matrix_type full
_refine_ls_number_parameters 328
_refine_ls_number_reflns 7694
_refine_ls_number_restraints 0
_refine_ls_restrained_S_all 0.990
_refine_ls_R_factor_all 0.0445
_refine_ls_R_factor_gt 0.0319
_refine_ls_shift/su_max 0.001
_refine_ls_shift/su_mean 0.000
_refine_ls_structure_factor_coef Fsqd
_refine_ls_weighting_details 'w=1/[\s^2^(Fo^2^)+(0.0223P)^2^] where P=(Fo^2^+2Fc^2^)/3'
_refine_ls_weighting_scheme calc
_refine_ls_wR_factor_gt 0.0691
_refine_ls_wR_factor_ref 0.0739
_reflns_Friedel_coverage 0.000
_reflns_number_gt 6238
_reflns_number_total 7694
_reflns_threshold_expression 'I > 2\s(I)'
_cod_data_source_file d3dt02990e2.cif
_cod_data_source_block h3_sqd
_cod_depositor_comments 'Adding full bibliography for 7714610--7714612.cif.'
_cod_database_code 7714610
_shelx_shelxl_version_number 2018/3
_shelx_space_group_comment
;
The symmetry employed for this shelxl refinement is uniquely defined
by the following loop, which should always be used as a source of
symmetry information in preference to the above space-group names.
They are only intended as comments.
;
_olex2_refinement_description
;
1. Fixed Uiso
 At 1.2 times of:
  All N(H,H) groups
 At 1.5 times of:
  All C(H,H,H) groups
2.a X=CH2 refined with riding coordinates:
 N00D(H00O,H00P), N00E(H00A,H00B), N00M(H00Z,H)
2.b Idealised Me refined as rotating group:
 C00O(H00C,H00D,H00E), C00P(H00,HA,HB), C00Q(H00F,H00G,H00H), C00R(H00I,H00J,
 H00K), C00S(H00L,H00M,H00N), C00T(H0AA,HC,HD), C00U(H1AA,HE,HF), C00V(H00Q,
 H00R,H00S), C00W(H00T,H00U,H00V), C00X(H2AA,HG,HH), C00Y(H00W,H00X,H00Y),
 C1(H1A,H1B,H1C)
;
_olex2_submission_special_instructions 'No special instructions were received'

loop_
_space_group_symop_operation_xyz
'x, y, z'
'-x, -y, -z'

loop_
_atom_site_label
_atom_site_type_symbol
_atom_site_fract_x
_atom_site_fract_y
_atom_site_fract_z
_atom_site_U_iso_or_equiv
_atom_site_adp_type
_atom_site_occupancy
_atom_site_site_symmetry_order
_atom_site_calc_flag
_atom_site_refinement_flags_posn
_atom_site_refinement_flags_adp
_atom_site_refinement_flags_occupancy
_atom_site_disorder_assembly
_atom_site_disorder_group
Bi01 Bi 0.77962(2) 0.20156(2) 0.17529(2) 0.02983(7) Uani 1 1 d . . . . .
Bi02 Bi 0.75029(2) 0.40814(2) 0.33258(2) 0.03188(7) Uani 1 1 d . . . . .
Br03 Br 0.77527(6) 0.15174(6) 0.39080(4) 0.03573(14) Uani 1 1 d . . . . .
Br04 Br 0.99558(6) 0.06621(6) 0.18971(4) 0.03746(15) Uani 1 1 d . . . . .
Br05 Br 0.94087(6) 0.38888(5) 0.17485(4) 0.03621(15) Uani 1 1 d . . . . .
Br06 Br 0.72683(6) 0.64358(6) 0.26193(5) 0.03995(15) Uani 1 1 d . . . . .
Br07 Br 0.56906(6) 0.37225(6) 0.18919(5) 0.04025(16) Uani 1 1 d . . . . .
Br08 Br 0.77653(6) 0.26078(7) -0.02079(4) 0.04354(17) Uani 1 1 d . . . . .
Br09 Br 0.62867(6) 0.03186(6) 0.19616(5) 0.04441(17) Uani 1 1 d . . . . .
Br0A Br 0.93136(7) 0.40822(7) 0.45078(5) 0.04567(17) Uani 1 1 d . . . . .
Br0B Br 0.57647(7) 0.38911(7) 0.46604(5) 0.05124(19) Uani 1 1 d . . . . .
N00C N 0.7055(5) 0.6889(5) -0.0092(4) 0.0378(13) Uani 1 1 d . . . . .
N00D N 1.0864(5) 0.1544(6) 0.3893(4) 0.0562(18) Uani 1 1 d . . . . .
H00O H 1.077997 0.151152 0.331067 0.067 Uiso 1 1 calc R . . . .
H00P H 1.021488 0.154012 0.426237 0.067 Uiso 1 1 calc R . . . .
N00E N 0.9085(5) 0.6803(5) 0.0326(4) 0.0398(13) Uani 1 1 d . . . . .
H00A H 0.919714 0.610359 0.029966 0.048 Uiso 1 1 calc R . . . .
H00B H 0.969930 0.712666 0.047747 0.048 Uiso 1 1 calc R . . . .
N00F N 0.3087(5) 0.7640(5) 0.2798(4) 0.0375(13) Uani 1 1 d . . . . .
N00G N 0.2138(5) 0.6001(5) 0.2879(4) 0.0418(13) Uani 1 1 d . . . . .
N00H N 1.2950(5) 0.1604(5) 0.3663(4) 0.0405(13) Uani 1 1 d . . . . .
N00I N 0.7860(5) 0.8438(5) 0.0173(4) 0.0392(13) Uani 1 1 d . . . . .
N00J N 1.2070(6) 0.1673(5) 0.5093(4) 0.0446(14) Uani 1 1 d . . . . .
C00K C 1.1962(6) 0.1598(5) 0.4214(5) 0.0356(14) Uani 1 1 d . . . . .
C00L C 0.8001(6) 0.7365(6) 0.0140(4) 0.0329(14) Uani 1 1 d . . . . .
N00M N 0.4200(5) 0.6105(5) 0.2558(4) 0.0472(15) Uani 1 1 d . . . . .
H00Z H 0.486177 0.648450 0.246249 0.057 Uiso 1 1 calc R . . . .
H H 0.424331 0.540720 0.252481 0.057 Uiso 1 1 calc R . . . .
C00N C 0.3140(6) 0.6583(6) 0.2750(4) 0.0384(15) Uani 1 1 d . . . . .
C00O C 0.8786(7) 0.8849(6) 0.0676(5) 0.0454(17) Uani 1 1 d . . . . .
H00C H 0.912761 0.821060 0.121454 0.068 Uiso 1 1 calc GR . . . .
H00D H 0.839559 0.944392 0.091598 0.068 Uiso 1 1 calc GR . . . .
H00E H 0.944635 0.916207 0.022765 0.068 Uiso 1 1 calc GR . . . .
C00P C 0.2252(7) 0.8033(7) 0.3444(5) 0.0515(19) Uani 1 1 d . . . . .
H00 H 0.173237 0.742204 0.378613 0.077 Uiso 1 1 calc GR . . . .
HA H 0.173505 0.870317 0.307018 0.077 Uiso 1 1 calc GR . . . .
HB H 0.273032 0.823668 0.390795 0.077 Uiso 1 1 calc GR . . . .
C00Q C 0.7279(7) 0.5848(6) -0.0345(5) 0.0438(17) Uani 1 1 d . . . . .
H00F H 0.802982 0.588944 -0.073091 0.066 Uiso 1 1 calc GR . . . .
H00G H 0.658483 0.576439 -0.071520 0.066 Uiso 1 1 calc GR . . . .
H00H H 0.737271 0.518982 0.024118 0.066 Uiso 1 1 calc GR . . . .
C00R C 0.5795(6) 0.7123(7) 0.0187(5) 0.0475(18) Uani 1 1 d . . . . .
H00I H 0.578317 0.763169 0.057722 0.071 Uiso 1 1 calc GR . . . .
H00J H 0.545679 0.640525 0.056070 0.071 Uiso 1 1 calc GR . . . .
H00K H 0.529843 0.748968 -0.038886 0.071 Uiso 1 1 calc GR . . . .
C00S C 0.7020(7) 0.9332(7) -0.0442(5) 0.0505(18) Uani 1 1 d . . . . .
H00L H 0.748456 0.996617 -0.082674 0.076 Uiso 1 1 calc GR . . . .
H00M H 0.641937 0.960714 -0.004332 0.076 Uiso 1 1 calc GR . . . .
H00N H 0.659308 0.902458 -0.086758 0.076 Uiso 1 1 calc GR . . . .
C00T C 0.0901(6) 0.6544(7) 0.2638(5) 0.0511(19) Uani 1 1 d . . . . .
H0AA H 0.043893 0.649629 0.322855 0.077 Uiso 1 1 calc GR . . . .
HC H 0.048425 0.615360 0.226882 0.077 Uiso 1 1 calc GR . . . .
HD H 0.094946 0.734761 0.225406 0.077 Uiso 1 1 calc GR . . . .
C00U C 0.4129(7) 0.8334(6) 0.2449(6) 0.0515(19) Uani 1 1 d . . . . .
H1AA H 0.482677 0.802107 0.288156 0.077 Uiso 1 1 calc GR . . . .
HE H 0.389908 0.912114 0.243073 0.077 Uiso 1 1 calc GR . . . .
HF H 0.435681 0.832393 0.180340 0.077 Uiso 1 1 calc GR . . . .
C00V C 1.1087(8) 0.1353(7) 0.5825(5) 0.060(2) Uani 1 1 d . . . . .
H00Q H 1.055782 0.203543 0.581066 0.090 Uiso 1 1 calc GR . . . .
H00R H 1.145528 0.101243 0.646168 0.090 Uiso 1 1 calc GR . . . .
H00S H 1.059746 0.079919 0.568549 0.090 Uiso 1 1 calc GR . . . .
C00W C 1.2832(7) 0.1835(7) 0.2637(5) 0.0502(19) Uani 1 1 d . . . . .
H00T H 1.278386 0.111505 0.250448 0.075 Uiso 1 1 calc GR . . . .
H00U H 1.354713 0.221344 0.230675 0.075 Uiso 1 1 calc GR . . . .
H00V H 1.208561 0.233228 0.240745 0.075 Uiso 1 1 calc GR . . . .
C00X C 0.2271(8) 0.4778(8) 0.3031(8) 0.075(3) Uani 1 1 d . . . . .
H2AA H 0.241277 0.464611 0.241358 0.112 Uiso 1 1 calc GR . . . .
HG H 0.152103 0.443506 0.332584 0.112 Uiso 1 1 calc GR . . . .
HH H 0.296853 0.442966 0.345533 0.112 Uiso 1 1 calc GR . . . .
C00Y C 1.4106(7) 0.1004(10) 0.4056(6) 0.078(3) Uani 1 1 d . . . . .
H00W H 1.401751 0.064105 0.474993 0.117 Uiso 1 1 calc GR . . . .
H00X H 1.474062 0.154637 0.393077 0.117 Uiso 1 1 calc GR . . . .
H00Y H 1.434012 0.041895 0.375477 0.117 Uiso 1 1 calc GR . . . .
C1 C 1.3070(10) 0.2219(10) 0.5361(6) 0.083(3) Uani 1 1 d . . . . .
H1A H 1.355195 0.165685 0.587468 0.125 Uiso 1 1 calc GR . . . .
H1B H 1.272967 0.284451 0.558560 0.125 Uiso 1 1 calc GR . . . .
H1C H 1.359819 0.252147 0.480236 0.125 Uiso 1 1 calc GR . . . .

loop_
_atom_site_aniso_label
_atom_site_aniso_U_11
_atom_site_aniso_U_22
_atom_site_aniso_U_33
_atom_site_aniso_U_23
_atom_site_aniso_U_13
_atom_site_aniso_U_12
Bi01 0.02917(12) 0.03154(13) 0.03126(12) -0.01323(10) 0.00068(9) -0.00381(9)
Bi02 0.03175(13) 0.03269(14) 0.03433(13) -0.01512(10) 0.00011(9) -0.00246(10)
Br03 0.0373(3) 0.0345(3) 0.0360(3) -0.0123(3) 0.0018(3) -0.0029(3)
Br04 0.0351(3) 0.0405(4) 0.0397(3) -0.0177(3) -0.0008(3) 0.0006(3)
Br05 0.0349(3) 0.0343(3) 0.0413(3) -0.0143(3) 0.0036(3) -0.0057(3)
Br06 0.0405(4) 0.0341(4) 0.0457(4) -0.0134(3) 0.0012(3) -0.0034(3)
Br07 0.0338(3) 0.0429(4) 0.0473(4) -0.0192(3) -0.0072(3) 0.0003(3)
Br08 0.0403(4) 0.0582(5) 0.0319(3) -0.0135(3) -0.0010(3) -0.0062(3)
Br09 0.0438(4) 0.0428(4) 0.0520(4) -0.0201(3) 0.0062(3) -0.0165(3)
Br0A 0.0475(4) 0.0521(4) 0.0395(3) -0.0145(3) -0.0072(3) -0.0135(3)
Br0B 0.0467(4) 0.0533(5) 0.0535(4) -0.0196(4) 0.0155(3) 0.0014(3)
N00C 0.034(3) 0.042(3) 0.039(3) -0.013(3) -0.004(2) -0.004(2)
N00D 0.034(3) 0.082(5) 0.045(3) -0.011(3) -0.004(3) 0.000(3)
N00E 0.039(3) 0.042(3) 0.043(3) -0.018(3) 0.002(2) -0.006(3)
N00F 0.032(3) 0.036(3) 0.040(3) -0.006(2) 0.004(2) -0.002(2)
N00G 0.034(3) 0.043(3) 0.049(3) -0.014(3) -0.001(2) -0.007(3)
N00H 0.029(3) 0.053(4) 0.038(3) -0.012(3) -0.002(2) -0.003(3)
N00I 0.040(3) 0.040(3) 0.038(3) -0.013(3) 0.001(2) -0.002(3)
N00J 0.052(4) 0.048(4) 0.033(3) -0.012(3) 0.002(3) -0.006(3)
C00K 0.037(4) 0.028(3) 0.042(4) -0.012(3) 0.005(3) -0.001(3)
C00L 0.035(3) 0.038(4) 0.027(3) -0.012(3) 0.006(3) -0.006(3)
N00M 0.038(3) 0.044(4) 0.061(4) -0.018(3) 0.008(3) -0.008(3)
C00N 0.038(4) 0.042(4) 0.030(3) -0.005(3) 0.002(3) -0.007(3)
C00O 0.050(4) 0.045(4) 0.050(4) -0.027(3) -0.001(3) -0.008(3)
C00P 0.052(5) 0.046(5) 0.051(4) -0.010(4) 0.013(3) 0.002(4)
C00Q 0.045(4) 0.042(4) 0.050(4) -0.020(3) -0.003(3) -0.011(3)
C00R 0.034(4) 0.068(5) 0.044(4) -0.024(4) -0.001(3) -0.001(4)
C00S 0.058(5) 0.044(4) 0.047(4) -0.012(3) -0.005(3) 0.010(4)
C00T 0.037(4) 0.071(6) 0.045(4) -0.017(4) 0.000(3) -0.003(4)
C00U 0.045(4) 0.038(4) 0.063(5) -0.005(4) -0.001(4) -0.003(3)
C00V 0.073(6) 0.052(5) 0.041(4) -0.004(4) 0.016(4) 0.018(4)
C00W 0.047(4) 0.069(5) 0.035(3) -0.015(4) 0.004(3) -0.011(4)
C00X 0.056(5) 0.063(6) 0.111(8) -0.033(6) 0.022(5) -0.024(5)
C00Y 0.037(4) 0.127(9) 0.056(5) -0.011(5) 0.002(4) 0.001(5)
C1 0.113(9) 0.098(8) 0.051(5) -0.030(5) -0.003(5) -0.043(7)

loop_
_atom_type_symbol
_atom_type_description
_atom_type_scat_dispersion_real
_atom_type_scat_dispersion_imag
_atom_type_scat_source
C C 0.0033 0.0016 'International Tables Vol C Tables 4.2.6.8 and 6.1.1.4'
H H 0.0000 0.0000 'International Tables Vol C Tables 4.2.6.8 and 6.1.1.4'
Bi Bi -4.1077 10.2566 'International Tables Vol C Tables 4.2.6.8 and 6.1.1.4'
Br Br -0.2901 2.4595 'International Tables Vol C Tables 4.2.6.8 and 6.1.1.4'
N N 0.0061 0.0033 'International Tables Vol C Tables 4.2.6.8 and 6.1.1.4'

loop_
_geom_angle_atom_site_label_1
_geom_angle_atom_site_label_2
_geom_angle_atom_site_label_3
_geom_angle
_geom_angle_site_symmetry_1
_geom_angle_site_symmetry_3
_geom_angle_publ_flag
Br03 Bi01 Br05 84.326(18) . . ?
Br03 Bi01 Br07 80.906(19) . . ?
Br04 Bi01 Br03 90.296(19) . . ?
Br04 Bi01 Br05 85.55(2) . . ?
Br04 Bi01 Br07 167.32(2) . . ?
Br05 Bi01 Br07 84.50(2) . . ?
Br08 Bi01 Br03 176.21(2) . . ?
Br08 Bi01 Br04 92.85(2) . . ?
Br08 Bi01 Br05 93.81(2) . . ?
Br08 Bi01 Br07 95.64(2) . . ?
Br09 Bi01 Br03 89.49(2) . . ?
Br09 Bi01 Br04 96.00(2) . . ?
Br09 Bi01 Br05 173.64(2) . . ?
Br09 Bi01 Br07 93.06(2) . . ?
Br09 Bi01 Br08 92.28(2) . . ?
Br03 Bi02 Br05 83.114(18) . . ?
Br03 Bi02 Br07 80.401(19) . . ?
Br06 Bi02 Br03 174.74(2) . . ?
Br06 Bi02 Br05 93.028(19) . . ?
Br06 Bi02 Br07 95.56(2) . . ?
Br07 Bi02 Br05 82.044(18) . . ?
Br0A Bi02 Br03 91.52(2) . . ?
Br0A Bi02 Br05 90.80(2) . . ?
Br0A Bi02 Br06 92.10(2) . . ?
Br0A Bi02 Br07 169.77(2) . . ?
Br0B Bi02 Br03 87.81(2) . . ?
Br0B Bi02 Br05 169.84(2) . . ?
Br0B Bi02 Br06 95.73(2) . . ?
Br0B Bi02 Br07 91.96(2) . . ?
Br0B Bi02 Br0A 94.02(3) . . ?
Bi02 Br03 Bi01 81.952(17) . . ?
Bi01 Br05 Bi02 80.022(16) . . ?
Bi01 Br07 Bi02 80.275(18) . . ?
C00L N00C C00Q 119.5(6) . . ?
C00L N00C C00R 122.5(6) . . ?
C00Q N00C C00R 115.0(5) . . ?
C00N N00F C00P 123.1(5) . . ?
C00N N00F C00U 119.3(6) . . ?
C00U N00F C00P 114.6(6) . . ?
C00N N00G C00T 123.4(6) . . ?
C00N N00G C00X 119.4(6) . . ?
C00X N00G C00T 115.3(6) . . ?
C00K N00H C00W 120.8(6) . . ?
C00K N00H C00Y 121.5(6) . . ?
C00Y N00H C00W 114.1(6) . . ?
C00L N00I C00O 119.7(6) . . ?
C00L N00I C00S 123.8(6) . . ?
C00S N00I C00O 114.9(6) . . ?
C00K N00J C00V 121.8(6) . . ?
C00K N00J C1 122.8(6) . . ?
C1 N00J C00V 114.9(6) . . ?
N00D C00K N00H 120.5(6) . . ?
N00D C00K N00J 119.2(6) . . ?
N00H C00K N00J 120.2(6) . . ?
N00C C00L N00I 120.3(6) . . ?
N00E C00L N00C 121.0(6) . . ?
N00E C00L N00I 118.8(6) . . ?
N00F C00N N00G 121.3(6) . . ?
N00M C00N N00F 119.4(6) . . ?
N00M C00N N00G 119.3(7) . . ?

loop_
_geom_bond_atom_site_label_1
_geom_bond_atom_site_label_2
_geom_bond_distance
_geom_bond_site_symmetry_2
_geom_bond_publ_flag
Bi01 Br03 3.0318(7) . ?
Bi01 Br04 2.7545(7) . ?
Bi01 Br05 3.0326(7) . ?
Bi01 Br07 3.0448(8) . ?
Bi01 Br08 2.7416(7) . ?
Bi01 Br09 2.7191(7) . ?
Bi02 Br03 3.0082(7) . ?
Bi02 Br05 3.1267(7) . ?
Bi02 Br06 2.7606(8) . ?
Bi02 Br07 3.0991(7) . ?
Bi02 Br0A 2.6780(7) . ?
Bi02 Br0B 2.6613(7) . ?
N00C C00L 1.338(8) . ?
N00C C00Q 1.456(9) . ?
N00C C00R 1.459(8) . ?
N00D C00K 1.319(8) . ?
N00E C00L 1.314(8) . ?
N00F C00N 1.332(9) . ?
N00F C00P 1.466(9) . ?
N00F C00U 1.466(8) . ?
N00G C00N 1.339(8) . ?
N00G C00T 1.462(9) . ?
N00G C00X 1.457(11) . ?
N00H C00K 1.330(8) . ?
N00H C00W 1.452(8) . ?
N00H C00Y 1.449(10) . ?
N00I C00L 1.344(8) . ?
N00I C00O 1.488(8) . ?
N00I C00S 1.459(9) . ?
N00J C00K 1.338(8) . ?
N00J C00V 1.484(9) . ?
N00J C1 1.461(10) . ?
N00M C00N 1.323(9) . ?
